data_4518939
loop_
_publ_author_name
'Daley, Ryan A.'
'Morrenzin, Aaron S.'
'Neufeldt, Sharon R.'
'Topczewski, Joseph J.'

_publ_section_title
;
 Mechanistic Investigation into the Gold-Catalyzed Decarboxylative
 Cross-Coupling of Iodoarenes
;
_journal_name_full 'ACS Catalysis'
_journal_page_first 9578
_journal_page_last 9587
_journal_paper_doi 10.1021/acscatal.1c01631
_journal_year 2021
_chemical_formula_moiety 'C65 H93 Au2 F2 O2 P2, C6 H6, Sb F6'
_chemical_formula_sum 'C71 H99 Au2 F8 O2 P2 Sb'
_chemical_formula_weight 1714.12
_chemical_name_common 'Carboxylate Dimer'
_space_group_crystal_system monoclinic
_space_group_IT_number 14
_space_group_name_Hall '-P 2yn'
_space_group_name_H-M_alt 'P 1 21/n 1'
_atom_sites_solution_hydrogens geom
_audit_creation_method SHELXL-2018/3
_cell_angle_alpha 90
_cell_angle_beta 103.520(2)
_cell_angle_gamma 90
_cell_formula_units_Z 4
_cell_length_a 15.8193(9)
_cell_length_b 16.1233(9)
_cell_length_c 28.3586(15)
_cell_measurement_reflns_used 9373
_cell_measurement_temperature 125(2)
_cell_measurement_theta_max 25.87
_cell_measurement_theta_min 2.54
_cell_volume 7032.7(7)
_computing_cell_refinement 'SAINT, Bruker'
_computing_data_collection 'APEX3 Bruker'
_computing_data_reduction 'SAINT, Bruker'
_computing_molecular_graphics 'SHELXLE-(Rev. 825)(Huebschle, C. B., 2011)'
_computing_structure_refinement 'SHELXL-2018/3 (Sheldrick, 2018)'
_computing_structure_solution 'SHELXT 2014/5 (Sheldrick, 2014)'
_diffrn_ambient_temperature 125(2)
_diffrn_measured_fraction_theta_full 0.999
_diffrn_measured_fraction_theta_max 0.999
_diffrn_measurement_device_type 'Bruker Photon-II CMOS'
_diffrn_measurement_method '\f and \w scans'
_diffrn_radiation_type MoK\a
_diffrn_radiation_wavelength 0.71073
_diffrn_reflns_av_R_equivalents 0.1045
_diffrn_reflns_av_unetI/netI 0.0580
_diffrn_reflns_Laue_measured_fraction_full 0.999
_diffrn_reflns_Laue_measured_fraction_max 0.999
_diffrn_reflns_limit_h_max 19
_diffrn_reflns_limit_h_min -19
_diffrn_reflns_limit_k_max 20
_diffrn_reflns_limit_k_min -20
_diffrn_reflns_limit_l_max 35
_diffrn_reflns_limit_l_min -35
_diffrn_reflns_number 144739
_diffrn_reflns_point_group_measured_fraction_full 0.999
_diffrn_reflns_point_group_measured_fraction_max 0.999
_diffrn_reflns_theta_full 25.242
_diffrn_reflns_theta_max 26.417
_diffrn_reflns_theta_min 2.086
_diffrn_source micro
_exptl_absorpt_coefficient_mu 4.652
_exptl_absorpt_correction_type multi-scan
_exptl_absorpt_process_details 'SADABS, R. Blessing, 1995'
_exptl_crystal_colour colourless
_exptl_crystal_density_diffrn 1.619
_exptl_crystal_description plate
_exptl_crystal_F_000 3408
_exptl_crystal_size_max 0.017
_exptl_crystal_size_mid 0.012
_exptl_crystal_size_min 0.003
_exptl_transmission_factor_max 0.2602
_exptl_transmission_factor_min 0.2177
_refine_diff_density_max 3.362
_refine_diff_density_min -2.078
_refine_diff_density_rms 0.161
_refine_ls_extinction_method none
_refine_ls_goodness_of_fit_ref 1.071
_refine_ls_hydrogen_treatment constr
_refine_ls_matrix_type full
_refine_ls_number_parameters 799
_refine_ls_number_reflns 14447
_refine_ls_number_restraints 0
_refine_ls_restrained_S_all 1.071
_refine_ls_R_factor_all 0.0783
_refine_ls_R_factor_gt 0.0428
_refine_ls_shift/su_max 0.002
_refine_ls_shift/su_mean 0.000
_refine_ls_structure_factor_coef Fsqd
_refine_ls_weighting_details 'w=1/[\s^2^(Fo^2^)+(0.0374P)^2^+28.4082P] where P=(Fo^2^+2Fc^2^)/3'
_refine_ls_weighting_scheme calc
_refine_ls_wR_factor_gt 0.0883
_refine_ls_wR_factor_ref 0.1036
_reflns_Friedel_coverage 0.000
_reflns_number_gt 10360
_reflns_number_total 14447
_reflns_threshold_expression 'I > 2\s(I)'
_cod_data_source_file cs1c01631_si_007.cif
_cod_data_source_block 21048z_a
_cod_depositor_comments
;
The following automatic conversions were performed:

data item '_exptl_absorpt_correction_type' value 'Multi-scan' was
changed to 'multi-scan' in accordance with the
/home/data/users/saulius/crontab/automatic-downloads/current/ACS/lib/dictionaries/cif_core.dic
dictionary named 'cif_core.dic' version 2.4.2 last updated on
2011-04-26.

Automatic conversion script
Id: cif_fix_values 7556 2019-12-06 15:28:31Z antanas 
;
_cod_original_sg_symbol_H-M 'P 21/n'
_cod_database_code 4518939
_shelx_shelxl_version_number 2018/3
_shelx_space_group_comment
;
The symmetry employed for this shelxl refinement is uniquely defined
by the following loop, which should always be used as a source of
symmetry information in preference to the above space-group names.
They are only intended as comments.
;
_shelx_estimated_absorpt_t_min 0.925
_shelx_estimated_absorpt_t_max 0.986

loop_
_space_group_symop_operation_xyz
'x, y, z'
'-x+1/2, y+1/2, -z+1/2'
'-x, -y, -z'
'x-1/2, -y-1/2, z-1/2'

loop_
_atom_site_label
_atom_site_type_symbol
_atom_site_fract_x
_atom_site_fract_y
_atom_site_fract_z
_atom_site_U_iso_or_equiv
_atom_site_adp_type
_atom_site_occupancy
_atom_site_site_symmetry_order
_atom_site_calc_flag
_atom_site_refinement_flags_posn
_atom_site_refinement_flags_adp
_atom_site_refinement_flags_occupancy
_atom_site_disorder_assembly
_atom_site_disorder_group
Au1 Au 0.25677(2) 0.45052(2) 0.61914(2) 0.02183(7) Uani 1 1 d . . . . .
Sb1 Sb 0.04786(3) 0.43879(3) 0.21845(2) 0.03453(13) Uani 1 1 d . . . . .
F1 F 0.2468(3) 0.4492(2) 0.43653(14) 0.0327(9) Uani 1 1 d . . . . .
O1 O 0.1789(3) 0.4629(3) 0.54876(15) 0.0229(10) Uani 1 1 d . . . . .
C1 C 0.4253(4) 0.5056(4) 0.7118(2) 0.0236(14) Uani 1 1 d . . . . .
P1 P 0.32753(11) 0.44083(11) 0.69685(6) 0.0224(4) Uani 1 1 d . . . . .
Au2 Au 0.25039(2) 0.25955(2) 0.47427(2) 0.02455(7) Uani 1 1 d . . . . .
O2 O 0.2239(3) 0.3436(3) 0.52527(15) 0.0261(10) Uani 1 1 d . . . . .
F2 F -0.0023(3) 0.4079(3) 0.49541(14) 0.0365(10) Uani 1 1 d . . . . .
C2 C 0.4783(4) 0.4991(4) 0.7589(2) 0.0280(16) Uani 1 1 d . . . . .
H2 H 0.458961 0.466131 0.782081 0.034 Uiso 1 1 calc R U . . .
P2 P 0.29985(12) 0.17387(11) 0.42516(6) 0.0253(4) Uani 1 1 d . . . . .
F3 F 0.1632(3) 0.4667(4) 0.2205(2) 0.0714(17) Uani 1 1 d . . . . .
C3 C 0.5575(5) 0.5387(5) 0.7728(3) 0.0379(19) Uani 1 1 d . . . . .
H02W H 0.591374 0.533368 0.805020 0.045 Uiso 1 1 calc R U . . .
C6 C 0.4534(4) 0.5588(4) 0.6786(2) 0.0219(14) Uani 1 1 d . . . . .
F6 F 0.0863(4) 0.3505(4) 0.26006(19) 0.0747(17) Uani 1 1 d . . . . .
C5 C 0.5347(5) 0.5965(5) 0.6939(3) 0.0344(18) Uani 1 1 d . . . . .
H5 H 0.554749 0.631022 0.671655 0.041 Uiso 1 1 calc R U . . .
F5 F 0.0467(3) 0.5069(3) 0.27173(16) 0.0562(14) Uani 1 1 d . . . . .
C4 C 0.5871(5) 0.5862(5) 0.7396(3) 0.0355(18) Uani 1 1 d . . . . .
H02S H 0.642896 0.611365 0.748081 0.043 Uiso 1 1 calc R U . . .
F4 F 0.0080(4) 0.5269(3) 0.17708(18) 0.0632(15) Uani 1 1 d . . . . .
C8 C 0.3517(4) 0.6513(4) 0.6193(3) 0.0286(16) Uani 1 1 d . . . . .
F8 F -0.0668(3) 0.4075(3) 0.21664(17) 0.0544(13) Uani 1 1 d . . . . .
C7 C 0.4035(4) 0.5795(4) 0.6278(2) 0.0235(14) Uani 1 1 d . . . . .
F7 F 0.0476(3) 0.3704(3) 0.16504(16) 0.0497(12) Uani 1 1 d . . . . .
C9 C 0.3096(4) 0.6714(4) 0.5714(3) 0.0294(16) Uani 1 1 d . . . . .
H9 H 0.273435 0.719083 0.565697 0.035 Uiso 1 1 calc R U . . .
C10 C 0.3190(4) 0.6242(4) 0.5320(3) 0.0270(15) Uani 1 1 d . . . . .
C11 C 0.3736(4) 0.5561(4) 0.5413(2) 0.0250(15) Uani 1 1 d . . . . .
H11 H 0.381503 0.523763 0.514616 0.030 Uiso 1 1 calc R U . . .
C12 C 0.4175(4) 0.5327(4) 0.5878(2) 0.0208(14) Uani 1 1 d . . . . .
C13 C 0.3437(5) 0.7093(5) 0.6598(3) 0.0331(17) Uani 1 1 d . . . . .
H13 H 0.357587 0.676926 0.690694 0.040 Uiso 1 1 calc R U . . .
C14 C 0.4098(6) 0.7807(5) 0.6649(3) 0.046(2) Uani 1 1 d . . . . .
H038 H 0.401754 0.818705 0.690459 0.070 Uiso 1 1 calc R U . . .
H039 H 0.400901 0.810859 0.634094 0.070 Uiso 1 1 calc R U . . .
H03A H 0.468960 0.758120 0.673349 0.070 Uiso 1 1 calc R U . . .
C39 C 0.2564(5) -0.0711(5) 0.3963(3) 0.0388(19) Uani 1 1 d . . . . .
H02L H 0.277048 -0.110472 0.376705 0.047 Uiso 1 1 calc R U . . .
C38 C 0.2861(5) 0.0083(5) 0.3993(3) 0.0318(17) Uani 1 1 d . . . . .
H037 H 0.326562 0.023868 0.380853 0.038 Uiso 1 1 calc R U . . .
C37 C 0.2591(5) 0.0682(4) 0.4287(2) 0.0262(15) Uani 1 1 d . . . . .
C16 C 0.2743(4) 0.6473(4) 0.4801(2) 0.0269(15) Uani 1 1 d . . . . .
H16 H 0.277485 0.597683 0.459415 0.032 Uiso 1 1 calc R U . . .
C17 C 0.3234(5) 0.7175(5) 0.4620(3) 0.0350(18) Uani 1 1 d . . . . .
H022 H 0.298629 0.726607 0.427309 0.052 Uiso 1 1 calc R U . . .
H023 H 0.384894 0.702428 0.466958 0.052 Uiso 1 1 calc R U . . .
H024 H 0.318184 0.768358 0.479946 0.052 Uiso 1 1 calc R U . . .
C24 C 0.4314(6) 0.3140(5) 0.6786(3) 0.053(2) Uani 1 1 d . . . . .
H01G H 0.446992 0.255088 0.680530 0.079 Uiso 1 1 calc R U . . .
H01H H 0.483699 0.347507 0.690532 0.079 Uiso 1 1 calc R U . . .
H01I H 0.405221 0.328769 0.644811 0.079 Uiso 1 1 calc R U . . .
C23 C 0.4067(6) 0.3071(5) 0.7618(3) 0.048(2) Uani 1 1 d . . . . .
H02Y H 0.412699 0.246650 0.764384 0.072 Uiso 1 1 calc R U . . .
H02Z H 0.369528 0.326464 0.782777 0.072 Uiso 1 1 calc R U . . .
H030 H 0.464206 0.332875 0.772008 0.072 Uiso 1 1 calc R U . . .
C30 C 0.1802(4) 0.4088(4) 0.5172(2) 0.0214(14) Uani 1 1 d . . . . .
C22 C 0.3661(4) 0.3307(4) 0.7097(2) 0.0275(15) Uani 1 1 d . . . . .
C18 C 0.1795(5) 0.6684(6) 0.4738(3) 0.046(2) Uani 1 1 d . . . . .
H031 H 0.152809 0.676634 0.439335 0.069 Uiso 1 1 calc R U . . .
H032 H 0.174122 0.719368 0.491719 0.069 Uiso 1 1 calc R U . . .
H033 H 0.150056 0.622881 0.486393 0.069 Uiso 1 1 calc R U . . .
C33 C 0.1077(5) 0.4622(5) 0.3829(3) 0.0390(19) Uani 1 1 d . . . . .
H33 H 0.133695 0.475025 0.356789 0.047 Uiso 1 1 calc R U . . .
C32 C 0.1592(4) 0.4461(4) 0.4288(2) 0.0268(15) Uani 1 1 d . . . . .
C31 C 0.1248(4) 0.4263(4) 0.4676(2) 0.0225(14) Uani 1 1 d . . . . .
C19 C 0.4823(4) 0.4618(4) 0.5948(2) 0.0217(14) Uani 1 1 d . . . . .
H19 H 0.492428 0.442983 0.629253 0.026 Uiso 1 1 calc R U . . .
C20 C 0.5691(4) 0.4939(5) 0.5867(3) 0.0314(17) Uani 1 1 d . . . . .
H01Q H 0.610556 0.447872 0.589841 0.047 Uiso 1 1 calc R U . . .
H01R H 0.592358 0.536490 0.610890 0.047 Uiso 1 1 calc R U . . .
H01S H 0.559949 0.517828 0.554099 0.047 Uiso 1 1 calc R U . . .
C25 C 0.2898(5) 0.2714(5) 0.6912(4) 0.051(2) Uani 1 1 d . . . . .
H01M H 0.311184 0.214114 0.693544 0.077 Uiso 1 1 calc R U . . .
H01N H 0.262669 0.284322 0.657237 0.077 Uiso 1 1 calc R U . . .
H01O H 0.246926 0.277787 0.710843 0.077 Uiso 1 1 calc R U . . .
C28 C 0.2253(6) 0.5657(5) 0.7176(3) 0.044(2) Uani 1 1 d . . . . .
H02E H 0.180378 0.585777 0.733421 0.067 Uiso 1 1 calc R U . . .
H02F H 0.202382 0.565573 0.682345 0.067 Uiso 1 1 calc R U . . .
H02G H 0.276146 0.602129 0.725906 0.067 Uiso 1 1 calc R U . . .
C27 C 0.2879(5) 0.4788(6) 0.7895(2) 0.044(2) Uani 1 1 d . . . . .
H014 H 0.243032 0.498511 0.805440 0.066 Uiso 1 1 calc R U . . .
H016 H 0.338228 0.515967 0.797354 0.066 Uiso 1 1 calc R U . . .
H019 H 0.305818 0.422629 0.800836 0.066 Uiso 1 1 calc R U . . .
C26 C 0.2516(4) 0.4775(4) 0.7349(2) 0.0242(15) Uani 1 1 d . . . . .
C29 C 0.1701(5) 0.4236(5) 0.7238(3) 0.0388(19) Uani 1 1 d . . . . .
H01W H 0.125202 0.449363 0.737559 0.058 Uiso 1 1 calc R U . . .
H01X H 0.184043 0.368494 0.738015 0.058 Uiso 1 1 calc R U . . .
H01Y H 0.148711 0.418398 0.688548 0.058 Uiso 1 1 calc R U . . .
C15 C 0.2523(5) 0.7449(5) 0.6537(3) 0.044(2) Uani 1 1 d . . . . .
H02P H 0.247869 0.772885 0.683751 0.065 Uiso 1 1 calc R U . . .
H02Q H 0.209595 0.699874 0.646657 0.065 Uiso 1 1 calc R U . . .
H02R H 0.240747 0.784834 0.626934 0.065 Uiso 1 1 calc R U . . .
C34 C 0.0202(5) 0.4594(5) 0.3759(3) 0.0380(19) Uani 1 1 d . . . . .
H02D H -0.015274 0.469226 0.344386 0.046 Uiso 1 1 calc R U . . .
C40 C 0.1955(5) -0.0940(5) 0.4221(3) 0.0393(19) Uani 1 1 d . . . . .
H02K H 0.173843 -0.149139 0.420180 0.047 Uiso 1 1 calc R U . . .
C41 C 0.1669(4) -0.0367(4) 0.4503(3) 0.0302(16) Uani 1 1 d . . . . .
H01Z H 0.124408 -0.053007 0.467214 0.036 Uiso 1 1 calc R U . . .
C42 C 0.1976(4) 0.0452(4) 0.4552(2) 0.0220(14) Uani 1 1 d . . . . .
C43 C 0.1617(4) 0.0973(4) 0.4901(2) 0.0220(14) Uani 1 1 d . . . . .
C44 C 0.0799(4) 0.1345(4) 0.4755(2) 0.0255(15) Uani 1 1 d . . . . .
C45 C 0.0412(4) 0.1695(4) 0.5097(2) 0.0280(16) Uani 1 1 d . . . . .
H45 H -0.014686 0.193949 0.499248 0.034 Uiso 1 1 calc R U . . .
C46 C 0.0816(4) 0.1702(4) 0.5592(2) 0.0271(15) Uani 1 1 d . . . . .
C47 C 0.1628(4) 0.1337(4) 0.5730(2) 0.0291(16) Uani 1 1 d . . . . .
H47 H 0.191899 0.134179 0.606350 0.035 Uiso 1 1 calc R U . . .
C48 C 0.2035(4) 0.0964(4) 0.5399(2) 0.0284(16) Uani 1 1 d . . . . .
C49 C 0.0278(5) 0.1332(5) 0.4228(3) 0.0326(17) Uani 1 1 d . . . . .
H021 H 0.066860 0.111479 0.402529 0.039 Uiso 1 1 calc R U . . .
C21 C 0.4513(5) 0.3870(4) 0.5624(2) 0.0302(16) Uani 1 1 d . . . . .
H01A H 0.491152 0.340450 0.572639 0.045 Uiso 1 1 calc R U . . .
H01B H 0.450011 0.401259 0.528655 0.045 Uiso 1 1 calc R U . . .
H01C H 0.392769 0.371358 0.565140 0.045 Uiso 1 1 calc R U . . .
C52 C 0.0346(5) 0.2095(5) 0.5950(2) 0.0302(16) Uani 1 1 d . . . . .
H01P H -0.029107 0.205049 0.580134 0.036 Uiso 1 1 calc R U . . .
C53 C 0.0554(5) 0.3009(5) 0.6019(3) 0.0337(17) Uani 1 1 d . . . . .
H01J H 0.024068 0.324360 0.624774 0.051 Uiso 1 1 calc R U . . .
H01K H 0.037560 0.329551 0.570656 0.051 Uiso 1 1 calc R U . . .
H01L H 0.118108 0.308088 0.614734 0.051 Uiso 1 1 calc R U . . .
C54 C 0.0514(6) 0.1637(5) 0.6427(3) 0.044(2) Uani 1 1 d . . . . .
H034 H 0.015502 0.187516 0.663156 0.067 Uiso 1 1 calc R U . . .
H035 H 0.112966 0.168805 0.659222 0.067 Uiso 1 1 calc R U . . .
H036 H 0.036713 0.104937 0.636805 0.067 Uiso 1 1 calc R U . . .
C36 C 0.0350(4) 0.4260(4) 0.4586(2) 0.0276(15) Uani 1 1 d . . . . .
C35 C -0.0184(5) 0.4426(5) 0.4137(2) 0.0327(17) Uani 1 1 d . . . . .
H02C H -0.079909 0.442352 0.409023 0.039 Uiso 1 1 calc R U . . .
C55 C 0.2907(4) 0.0539(5) 0.5583(3) 0.0366(19) Uani 1 1 d . . . . .
H020 H 0.317883 0.046507 0.530111 0.044 Uiso 1 1 calc R U . . .
C56 C 0.3533(5) 0.1053(7) 0.5966(3) 0.057(3) Uani 1 1 d . . . . .
H02T H 0.411642 0.081133 0.602515 0.085 Uiso 1 1 calc R U . . .
H02U H 0.333337 0.105147 0.626863 0.085 Uiso 1 1 calc R U . . .
H02V H 0.354829 0.162388 0.585062 0.085 Uiso 1 1 calc R U . . .
C57 C 0.2778(5) -0.0327(6) 0.5784(3) 0.051(2) Uani 1 1 d . . . . .
H03E H 0.334291 -0.060284 0.588792 0.077 Uiso 1 1 calc R U . . .
H03F H 0.239886 -0.065728 0.552958 0.077 Uiso 1 1 calc R U . . .
H03G H 0.251032 -0.027185 0.606063 0.077 Uiso 1 1 calc R U . . .
C58 C 0.2655(4) 0.2066(4) 0.3595(2) 0.0275(16) Uani 1 1 d . . . . .
C59 C 0.3223(5) 0.1749(5) 0.3264(3) 0.0396(19) Uani 1 1 d . . . . .
H02H H 0.303531 0.200685 0.294338 0.059 Uiso 1 1 calc R U . . .
H02I H 0.316665 0.114554 0.323177 0.059 Uiso 1 1 calc R U . . .
H02J H 0.383207 0.189347 0.340444 0.059 Uiso 1 1 calc R U . . .
C60 C 0.1730(5) 0.1756(5) 0.3390(3) 0.0394(19) Uani 1 1 d . . . . .
H026 H 0.152819 0.194830 0.305412 0.059 Uiso 1 1 calc R U . . .
H027 H 0.134529 0.197339 0.358562 0.059 Uiso 1 1 calc R U . . .
H028 H 0.172276 0.114869 0.339675 0.059 Uiso 1 1 calc R U . . .
C61 C 0.2622(5) 0.3017(5) 0.3567(3) 0.0350(18) Uani 1 1 d . . . . .
H01D H 0.244597 0.318968 0.322665 0.052 Uiso 1 1 calc R U . . .
H01E H 0.319892 0.324359 0.371310 0.052 Uiso 1 1 calc R U . . .
H01F H 0.220127 0.322497 0.374286 0.052 Uiso 1 1 calc R U . . .
C62 C 0.4218(4) 0.1723(4) 0.4472(2) 0.0272(15) Uani 1 1 d . . . . .
C63 C 0.4705(5) 0.1057(5) 0.4261(3) 0.044(2) Uani 1 1 d . . . . .
H03H H 0.533191 0.113090 0.438731 0.066 Uiso 1 1 calc R U . . .
H03I H 0.456316 0.110415 0.390709 0.066 Uiso 1 1 calc R U . . .
H03J H 0.453203 0.050859 0.435416 0.066 Uiso 1 1 calc R U . . .
C65 C 0.4430(5) 0.1598(5) 0.5021(3) 0.0389(19) Uani 1 1 d . . . . .
H010 H 0.505983 0.164343 0.515038 0.058 Uiso 1 1 calc R U . . .
H012 H 0.423335 0.104763 0.509533 0.058 Uiso 1 1 calc R U . . .
H013 H 0.413418 0.202359 0.516999 0.058 Uiso 1 1 calc R U . . .
C66 C 0.2387(6) 0.5964(6) 0.3129(4) 0.058(3) Uani 1 1 d . . . . .
H03D H 0.229168 0.538525 0.315185 0.070 Uiso 1 1 calc R U . . .
C67 C 0.3170(6) 0.6226(5) 0.3050(3) 0.048(2) Uani 1 1 d . . . . .
H025 H 0.360706 0.584102 0.301694 0.058 Uiso 1 1 calc R U . . .
C68 C 0.3297(6) 0.7079(6) 0.3020(3) 0.053(2) Uani 1 1 d . . . . .
H03C H 0.382957 0.728143 0.296423 0.063 Uiso 1 1 calc R U . . .
C69 C 0.2663(6) 0.7628(6) 0.3070(3) 0.048(2) Uani 1 1 d . . . . .
H03B H 0.274979 0.820846 0.304832 0.058 Uiso 1 1 calc R U . . .
C70 C 0.1900(6) 0.7325(6) 0.3153(3) 0.053(2) Uani 1 1 d . . . . .
H02X H 0.146635 0.770515 0.319708 0.064 Uiso 1 1 calc R U . . .
C71 C 0.1745(6) 0.6493(6) 0.3175(4) 0.063(3) Uani 1 1 d . . . . .
H03K H 0.120558 0.629263 0.322111 0.076 Uiso 1 1 calc R U . . .
C64 C 0.4571(5) 0.2585(5) 0.4374(3) 0.0359(18) Uani 1 1 d . . . . .
H01T H 0.518074 0.263283 0.455054 0.054 Uiso 1 1 calc R U . . .
H01U H 0.422791 0.301821 0.448443 0.054 Uiso 1 1 calc R U . . .
H01V H 0.452849 0.264863 0.402590 0.054 Uiso 1 1 calc R U . . .
C51 C -0.0491(5) 0.0741(6) 0.4168(3) 0.053(2) Uani 1 1 d . . . . .
H02M H -0.077742 0.069068 0.382298 0.079 Uiso 1 1 calc R U . . .
H02N H -0.090614 0.095701 0.434532 0.079 Uiso 1 1 calc R U . . .
H02O H -0.028495 0.019425 0.429642 0.079 Uiso 1 1 calc R U . . .
C50 C -0.0011(5) 0.2196(5) 0.4044(3) 0.043(2) Uani 1 1 d . . . . .
H029 H -0.024146 0.217946 0.369223 0.065 Uiso 1 1 calc R U . . .
H02A H 0.048700 0.257515 0.412152 0.065 Uiso 1 1 calc R U . . .
H02B H -0.046429 0.239213 0.420098 0.065 Uiso 1 1 calc R U . . .

loop_
_atom_site_aniso_label
_atom_site_aniso_U_11
_atom_site_aniso_U_22
_atom_site_aniso_U_33
_atom_site_aniso_U_23
_atom_site_aniso_U_13
_atom_site_aniso_U_12
Au1 0.02252(13) 0.02391(14) 0.01885(13) -0.00029(10) 0.00439(10) 0.00081(11)
Sb1 0.0368(3) 0.0389(3) 0.0265(3) 0.0037(2) 0.0045(2) -0.0075(2)
F1 0.035(2) 0.034(2) 0.033(2) 0.0068(18) 0.0154(18) -0.0003(19)
O1 0.022(2) 0.026(3) 0.021(2) -0.0005(19) 0.0031(19) 0.0064(19)
C1 0.023(3) 0.026(4) 0.020(3) -0.003(3) 0.002(3) 0.000(3)
P1 0.0231(9) 0.0247(9) 0.0184(8) 0.0017(7) 0.0032(7) -0.0014(7)
Au2 0.02813(14) 0.02271(15) 0.02327(14) -0.00247(11) 0.00695(10) -0.00013(11)
O2 0.029(3) 0.027(3) 0.022(2) -0.004(2) 0.004(2) 0.006(2)
F2 0.029(2) 0.051(3) 0.032(2) 0.006(2) 0.0116(18) -0.001(2)
C2 0.029(4) 0.029(4) 0.026(4) -0.002(3) 0.006(3) -0.002(3)
P2 0.0286(10) 0.0224(9) 0.0264(9) -0.0035(7) 0.0095(8) -0.0034(7)
F3 0.050(3) 0.092(5) 0.073(4) -0.027(3) 0.016(3) -0.024(3)
C3 0.027(4) 0.052(5) 0.030(4) -0.009(4) -0.003(3) 0.004(4)
C6 0.020(3) 0.021(3) 0.025(3) -0.005(3) 0.007(3) 0.003(3)
F6 0.090(4) 0.072(4) 0.056(3) 0.026(3) 0.005(3) 0.023(3)
C5 0.036(4) 0.030(4) 0.043(5) -0.008(3) 0.022(4) -0.012(3)
F5 0.063(3) 0.074(4) 0.033(3) -0.009(2) 0.016(2) -0.020(3)
C4 0.027(4) 0.042(5) 0.037(4) -0.012(4) 0.004(3) -0.011(3)
F4 0.102(4) 0.044(3) 0.047(3) 0.012(2) 0.024(3) 0.005(3)
C8 0.032(4) 0.021(4) 0.038(4) 0.001(3) 0.017(3) 0.006(3)
F8 0.049(3) 0.062(3) 0.053(3) -0.009(3) 0.012(2) -0.022(3)
C7 0.026(4) 0.023(4) 0.023(3) 0.002(3) 0.007(3) 0.000(3)
F7 0.046(3) 0.054(3) 0.045(3) -0.010(2) 0.003(2) 0.005(2)
C9 0.025(4) 0.022(4) 0.042(4) 0.007(3) 0.009(3) 0.005(3)
C10 0.028(4) 0.022(4) 0.033(4) 0.005(3) 0.011(3) 0.006(3)
C11 0.024(3) 0.030(4) 0.024(3) 0.000(3) 0.010(3) -0.001(3)
C12 0.022(3) 0.018(3) 0.024(3) -0.001(3) 0.009(3) -0.002(3)
C13 0.041(4) 0.027(4) 0.036(4) -0.002(3) 0.019(4) 0.007(3)
C14 0.059(6) 0.029(5) 0.057(6) -0.009(4) 0.027(5) -0.004(4)
C39 0.047(5) 0.032(4) 0.039(4) -0.009(3) 0.012(4) 0.001(4)
C38 0.036(4) 0.031(4) 0.031(4) -0.005(3) 0.013(3) -0.003(3)
C37 0.036(4) 0.017(3) 0.024(3) 0.002(3) 0.004(3) -0.001(3)
C16 0.031(4) 0.023(4) 0.028(4) 0.009(3) 0.011(3) 0.010(3)
C17 0.033(4) 0.038(5) 0.035(4) 0.005(3) 0.009(3) 0.000(3)
C24 0.068(6) 0.033(5) 0.070(6) 0.014(4) 0.041(5) 0.018(4)
C23 0.072(6) 0.035(5) 0.031(4) 0.010(4) -0.001(4) 0.009(4)
C30 0.017(3) 0.026(4) 0.024(3) 0.002(3) 0.012(3) -0.005(3)
C22 0.025(4) 0.026(4) 0.031(4) 0.004(3) 0.005(3) 0.002(3)
C18 0.022(4) 0.063(6) 0.049(5) 0.015(4) 0.003(4) 0.003(4)
C33 0.051(5) 0.041(5) 0.024(4) 0.004(3) 0.008(4) 0.010(4)
C32 0.030(4) 0.027(4) 0.023(4) 0.001(3) 0.007(3) 0.007(3)
C31 0.022(3) 0.020(3) 0.024(3) 0.000(3) 0.004(3) 0.002(3)
C19 0.021(3) 0.022(4) 0.024(3) -0.002(3) 0.010(3) 0.000(3)
C20 0.026(4) 0.032(4) 0.040(4) -0.001(3) 0.014(3) -0.002(3)
C25 0.037(5) 0.025(4) 0.085(7) -0.002(4) 0.003(5) -0.001(4)
C28 0.056(5) 0.036(5) 0.052(5) 0.000(4) 0.034(4) 0.003(4)
C27 0.036(4) 0.075(6) 0.021(4) -0.007(4) 0.007(3) 0.004(4)
C26 0.030(4) 0.029(4) 0.015(3) 0.000(3) 0.007(3) -0.002(3)
C29 0.028(4) 0.049(5) 0.046(5) -0.013(4) 0.023(4) -0.008(4)
C15 0.054(5) 0.036(5) 0.051(5) 0.001(4) 0.033(4) 0.012(4)
C34 0.041(5) 0.047(5) 0.024(4) 0.001(3) 0.004(3) 0.021(4)
C40 0.041(5) 0.024(4) 0.050(5) 0.000(4) 0.007(4) -0.003(3)
C41 0.028(4) 0.031(4) 0.032(4) 0.000(3) 0.007(3) -0.004(3)
C42 0.023(3) 0.025(4) 0.018(3) -0.002(3) 0.006(3) 0.000(3)
C43 0.023(3) 0.021(4) 0.020(3) 0.003(3) 0.002(3) -0.002(3)
C44 0.027(4) 0.024(4) 0.025(4) -0.002(3) 0.005(3) -0.002(3)
C45 0.027(4) 0.024(4) 0.031(4) 0.008(3) 0.003(3) -0.001(3)
C46 0.029(4) 0.029(4) 0.026(4) 0.002(3) 0.010(3) -0.007(3)
C47 0.024(4) 0.037(4) 0.025(4) 0.008(3) 0.003(3) -0.006(3)
C48 0.026(4) 0.031(4) 0.028(4) -0.001(3) 0.005(3) -0.006(3)
C49 0.033(4) 0.036(4) 0.027(4) -0.002(3) 0.001(3) -0.002(3)
C21 0.035(4) 0.028(4) 0.028(4) -0.003(3) 0.009(3) 0.008(3)
C52 0.024(4) 0.042(5) 0.026(4) 0.005(3) 0.008(3) -0.001(3)
C53 0.030(4) 0.040(5) 0.032(4) -0.001(3) 0.007(3) -0.003(3)
C54 0.061(6) 0.040(5) 0.040(5) 0.013(4) 0.026(4) 0.003(4)
C36 0.031(4) 0.028(4) 0.025(4) -0.003(3) 0.010(3) 0.002(3)
C35 0.032(4) 0.039(4) 0.024(4) -0.003(3) 0.000(3) 0.005(3)
C55 0.023(4) 0.061(6) 0.026(4) 0.011(4) 0.007(3) 0.000(4)
C56 0.024(4) 0.117(9) 0.030(4) -0.010(5) 0.005(4) -0.010(5)
C57 0.039(5) 0.067(6) 0.050(5) 0.033(5) 0.016(4) 0.023(4)
C58 0.030(4) 0.029(4) 0.023(4) -0.002(3) 0.005(3) -0.001(3)
C59 0.052(5) 0.036(5) 0.033(4) -0.003(3) 0.014(4) -0.002(4)
C60 0.035(4) 0.049(5) 0.031(4) -0.001(4) 0.001(3) -0.005(4)
C61 0.042(5) 0.031(4) 0.032(4) -0.001(3) 0.009(3) 0.001(3)
C62 0.027(4) 0.027(4) 0.031(4) -0.005(3) 0.013(3) -0.001(3)
C63 0.037(5) 0.051(5) 0.048(5) -0.004(4) 0.020(4) -0.004(4)
C65 0.029(4) 0.044(5) 0.042(5) 0.001(4) 0.005(3) -0.006(4)
C66 0.053(6) 0.044(6) 0.078(7) 0.008(5) 0.018(5) -0.006(5)
C67 0.054(6) 0.033(5) 0.053(5) -0.002(4) 0.003(4) -0.001(4)
C68 0.050(6) 0.043(5) 0.059(6) 0.005(4) 0.000(5) -0.005(4)
C69 0.051(5) 0.046(5) 0.046(5) -0.004(4) 0.008(4) -0.002(4)
C70 0.071(7) 0.041(5) 0.051(6) -0.003(4) 0.021(5) -0.007(5)
C71 0.054(6) 0.054(6) 0.086(8) 0.000(6) 0.027(5) -0.005(5)
C64 0.037(4) 0.032(4) 0.041(4) 0.000(3) 0.014(4) -0.006(3)
C51 0.038(5) 0.072(7) 0.043(5) -0.009(5) -0.002(4) -0.014(4)
C50 0.051(5) 0.043(5) 0.033(4) 0.002(4) 0.004(4) 0.016(4)

loop_
_atom_type_symbol
_atom_type_description
_atom_type_scat_dispersion_real
_atom_type_scat_dispersion_imag
_atom_type_scat_source
C C 0.0033 0.0016 'International Tables Vol C Tables 4.2.6.8 and 6.1.1.4'
H H 0.0000 0.0000 'International Tables Vol C Tables 4.2.6.8 and 6.1.1.4'
Au Au -2.0133 8.8022 'International Tables Vol C Tables 4.2.6.8 and 6.1.1.4'
F F 0.0171 0.0103 'International Tables Vol C Tables 4.2.6.8 and 6.1.1.4'
O O 0.0106 0.0060 'International Tables Vol C Tables 4.2.6.8 and 6.1.1.4'
P P 0.1023 0.0942 'International Tables Vol C Tables 4.2.6.8 and 6.1.1.4'
Sb Sb -0.5866 1.5461 'International Tables Vol C Tables 4.2.6.8 and 6.1.1.4'

loop_
_geom_angle_atom_site_label_1
_geom_angle_atom_site_label_2
_geom_angle_atom_site_label_3
_geom_angle
_geom_angle_site_symmetry_1
_geom_angle_site_symmetry_3
_geom_angle_publ_flag
O1 Au1 P1 174.07(12) . . ?
F4 Sb1 F6 179.2(3) . . ?
F4 Sb1 F3 91.1(3) . . ?
F6 Sb1 F3 89.6(3) . . ?
F4 Sb1 F8 90.3(2) . . ?
F6 Sb1 F8 89.0(3) . . ?
F3 Sb1 F8 178.3(3) . . ?
F4 Sb1 F5 89.7(2) . . ?
F6 Sb1 F5 90.0(2) . . ?
F3 Sb1 F5 91.6(2) . . ?
F8 Sb1 F5 89.3(2) . . ?
F4 Sb1 F7 90.2(2) . . ?
F6 Sb1 F7 90.0(2) . . ?
F3 Sb1 F7 89.1(2) . . ?
F8 Sb1 F7 90.0(2) . . ?
F5 Sb1 F7 179.3(2) . . ?
C30 O1 Au1 120.6(4) . . ?
C2 C1 C6 117.7(6) . . ?
C2 C1 P1 117.6(5) . . ?
C6 C1 P1 124.7(5) . . ?
C1 P1 C22 105.9(3) . . ?
C1 P1 C26 107.7(3) . . ?
C22 P1 C26 113.9(3) . . ?
C1 P1 Au1 113.0(2) . . ?
C22 P1 Au1 108.8(2) . . ?
C26 P1 Au1 107.6(2) . . ?
O2 Au2 P2 171.28(13) . . ?
C30 O2 Au2 127.6(4) . . ?
C3 C2 C1 122.5(7) . . ?
C3 C2 H2 118.7 . . ?
C1 C2 H2 118.7 . . ?
C37 P2 C62 108.4(3) . . ?
C37 P2 C58 106.8(3) . . ?
C62 P2 C58 111.6(3) . . ?
C37 P2 Au2 111.3(2) . . ?
C62 P2 Au2 106.4(2) . . ?
C58 P2 Au2 112.4(2) . . ?
C4 C3 C2 119.6(7) . . ?
C4 C3 H02W 120.2 . . ?
C2 C3 H02W 120.2 . . ?
C5 C6 C1 117.8(6) . . ?
C5 C6 C7 116.1(6) . . ?
C1 C6 C7 126.2(6) . . ?
C4 C5 C6 123.3(7) . . ?
C4 C5 H5 118.4 . . ?
C6 C5 H5 118.4 . . ?
C5 C4 C3 119.0(7) . . ?
C5 C4 H02S 120.5 . . ?
C3 C4 H02S 120.5 . . ?
C9 C8 C7 118.8(6) . . ?
C9 C8 C13 119.2(6) . . ?
C7 C8 C13 121.9(6) . . ?
C8 C7 C12 119.5(6) . . ?
C8 C7 C6 120.1(6) . . ?
C12 C7 C6 119.9(6) . . ?
C10 C9 C8 122.4(6) . . ?
C10 C9 H9 118.8 . . ?
C8 C9 H9 118.8 . . ?
C11 C10 C9 117.6(6) . . ?
C11 C10 C16 120.3(6) . . ?
C9 C10 C16 122.1(6) . . ?
C10 C11 C12 123.1(6) . . ?
C10 C11 H11 118.5 . . ?
C12 C11 H11 118.5 . . ?
C11 C12 C7 118.4(6) . . ?
C11 C12 C19 120.0(6) . . ?
C7 C12 C19 121.5(6) . . ?
C8 C13 C15 113.2(6) . . ?
C8 C13 C14 111.1(6) . . ?
C15 C13 C14 109.5(6) . . ?
C8 C13 H13 107.6 . . ?
C15 C13 H13 107.6 . . ?
C14 C13 H13 107.6 . . ?
C13 C14 H038 109.5 . . ?
C13 C14 H039 109.5 . . ?
H038 C14 H039 109.5 . . ?
C13 C14 H03A 109.5 . . ?
H038 C14 H03A 109.5 . . ?
H039 C14 H03A 109.5 . . ?
C38 C39 C40 119.3(7) . . ?
C38 C39 H02L 120.4 . . ?
C40 C39 H02L 120.4 . . ?
C39 C38 C37 122.4(7) . . ?
C39 C38 H037 118.8 . . ?
C37 C38 H037 118.8 . . ?
C38 C37 C42 118.5(6) . . ?
C38 C37 P2 116.6(5) . . ?
C42 C37 P2 124.7(5) . . ?
C18 C16 C10 113.1(6) . . ?
C18 C16 C17 111.3(6) . . ?
C10 C16 C17 110.4(6) . . ?
C18 C16 H16 107.2 . . ?
C10 C16 H16 107.2 . . ?
C17 C16 H16 107.2 . . ?
C16 C17 H022 109.5 . . ?
C16 C17 H023 109.5 . . ?
H022 C17 H023 109.5 . . ?
C16 C17 H024 109.5 . . ?
H022 C17 H024 109.5 . . ?
H023 C17 H024 109.5 . . ?
C22 C24 H01G 109.5 . . ?
C22 C24 H01H 109.5 . . ?
H01G C24 H01H 109.5 . . ?
C22 C24 H01I 109.5 . . ?
H01G C24 H01I 109.5 . . ?
H01H C24 H01I 109.5 . . ?
C22 C23 H02Y 109.5 . . ?
C22 C23 H02Z 109.5 . . ?
H02Y C23 H02Z 109.5 . . ?
C22 C23 H030 109.5 . . ?
H02Y C23 H030 109.5 . . ?
H02Z C23 H030 109.5 . . ?
O2 C30 O1 123.8(6) . . ?
O2 C30 C31 120.4(6) . . ?
O1 C30 C31 115.8(6) . . ?
C23 C22 C24 109.2(7) . . ?
C23 C22 C25 107.3(7) . . ?
C24 C22 C25 106.0(7) . . ?
C23 C22 P1 118.0(5) . . ?
C24 C22 P1 106.6(5) . . ?
C25 C22 P1 109.2(5) . . ?
C16 C18 H031 109.5 . . ?
C16 C18 H032 109.5 . . ?
H031 C18 H032 109.5 . . ?
C16 C18 H033 109.5 . . ?
H031 C18 H033 109.5 . . ?
H032 C18 H033 109.5 . . ?
C34 C33 C32 119.2(7) . . ?
C34 C33 H33 120.4 . . ?
C32 C33 H33 120.4 . . ?
F1 C32 C31 117.5(6) . . ?
F1 C32 C33 119.9(6) . . ?
C31 C32 C33 122.6(7) . . ?
C32 C31 C36 115.8(6) . . ?
C32 C31 C30 122.8(6) . . ?
C36 C31 C30 121.4(6) . . ?
C12 C19 C21 113.9(5) . . ?
C12 C19 C20 109.1(5) . . ?
C21 C19 C20 110.5(5) . . ?
C12 C19 H19 107.7 . . ?
C21 C19 H19 107.7 . . ?
C20 C19 H19 107.7 . . ?
C19 C20 H01Q 109.5 . . ?
C19 C20 H01R 109.5 . . ?
H01Q C20 H01R 109.5 . . ?
C19 C20 H01S 109.5 . . ?
H01Q C20 H01S 109.5 . . ?
H01R C20 H01S 109.5 . . ?
C22 C25 H01M 109.5 . . ?
C22 C25 H01N 109.5 . . ?
H01M C25 H01N 109.5 . . ?
C22 C25 H01O 109.5 . . ?
H01M C25 H01O 109.5 . . ?
H01N C25 H01O 109.5 . . ?
C26 C28 H02E 109.5 . . ?
C26 C28 H02F 109.5 . . ?
H02E C28 H02F 109.5 . . ?
C26 C28 H02G 109.5 . . ?
H02E C28 H02G 109.5 . . ?
H02F C28 H02G 109.5 . . ?
C26 C27 H014 109.5 . . ?
C26 C27 H016 109.5 . . ?
H014 C27 H016 109.5 . . ?
C26 C27 H019 109.5 . . ?
H014 C27 H019 109.5 . . ?
H016 C27 H019 109.5 . . ?
C27 C26 C29 108.5(6) . . ?
C27 C26 C28 108.9(6) . . ?
C29 C26 C28 108.0(6) . . ?
C27 C26 P1 116.6(5) . . ?
C29 C26 P1 108.9(5) . . ?
C28 C26 P1 105.7(4) . . ?
C26 C29 H01W 109.5 . . ?
C26 C29 H01X 109.5 . . ?
H01W C29 H01X 109.5 . . ?
C26 C29 H01Y 109.5 . . ?
H01W C29 H01Y 109.5 . . ?
H01X C29 H01Y 109.5 . . ?
C13 C15 H02P 109.5 . . ?
C13 C15 H02Q 109.5 . . ?
H02P C15 H02Q 109.5 . . ?
C13 C15 H02R 109.5 . . ?
H02P C15 H02R 109.5 . . ?
H02Q C15 H02R 109.5 . . ?
C33 C34 C35 121.0(7) . . ?
C33 C34 H02D 119.5 . . ?
C35 C34 H02D 119.5 . . ?
C41 C40 C39 119.6(7) . . ?
C41 C40 H02K 120.2 . . ?
C39 C40 H02K 120.2 . . ?
C40 C41 C42 122.8(7) . . ?
C40 C41 H01Z 118.6 . . ?
C42 C41 H01Z 118.6 . . ?
C41 C42 C37 117.4(6) . . ?
C41 C42 C43 114.6(6) . . ?
C37 C42 C43 128.0(6) . . ?
C44 C43 C48 118.9(6) . . ?
C44 C43 C42 120.7(6) . . ?
C48 C43 C42 119.4(6) . . ?
C45 C44 C43 119.9(6) . . ?
C45 C44 C49 117.7(6) . . ?
C43 C44 C49 122.2(6) . . ?
C44 C45 C46 122.3(7) . . ?
C44 C45 H45 118.9 . . ?
C46 C45 H45 118.9 . . ?
C47 C46 C45 117.1(6) . . ?
C47 C46 C52 123.5(6) . . ?
C45 C46 C52 119.3(6) . . ?
C46 C47 C48 122.6(6) . . ?
C46 C47 H47 118.7 . . ?
C48 C47 H47 118.7 . . ?
C47 C48 C43 119.2(6) . . ?
C47 C48 C55 119.3(6) . . ?
C43 C48 C55 121.5(6) . . ?
C50 C49 C51 111.6(7) . . ?
C50 C49 C44 111.9(6) . . ?
C51 C49 C44 110.6(6) . . ?
C50 C49 H021 107.5 . . ?
C51 C49 H021 107.5 . . ?
C44 C49 H021 107.5 . . ?
C19 C21 H01A 109.5 . . ?
C19 C21 H01B 109.5 . . ?
H01A C21 H01B 109.5 . . ?
C19 C21 H01C 109.5 . . ?
H01A C21 H01C 109.5 . . ?
H01B C21 H01C 109.5 . . ?
C54 C52 C53 111.9(6) . . ?
C54 C52 C46 112.4(6) . . ?
C53 C52 C46 111.5(6) . . ?
C54 C52 H01P 106.9 . . ?
C53 C52 H01P 106.9 . . ?
C46 C52 H01P 106.9 . . ?
C52 C53 H01J 109.5 . . ?
C52 C53 H01K 109.5 . . ?
H01J C53 H01K 109.5 . . ?
C52 C53 H01L 109.5 . . ?
H01J C53 H01L 109.5 . . ?
H01K C53 H01L 109.5 . . ?
C52 C54 H034 109.5 . . ?
C52 C54 H035 109.5 . . ?
H034 C54 H035 109.5 . . ?
C52 C54 H036 109.5 . . ?
H034 C54 H036 109.5 . . ?
H035 C54 H036 109.5 . . ?
F2 C36 C35 118.2(6) . . ?
F2 C36 C31 118.4(6) . . ?
C35 C36 C31 123.4(6) . . ?
C36 C35 C34 117.9(7) . . ?
C36 C35 H02C 121.0 . . ?
C34 C35 H02C 121.0 . . ?
C48 C55 C56 112.6(7) . . ?
C48 C55 C57 110.3(6) . . ?
C56 C55 C57 110.4(7) . . ?
C48 C55 H020 107.8 . . ?
C56 C55 H020 107.8 . . ?
C57 C55 H020 107.8 . . ?
C55 C56 H02T 109.5 . . ?
C55 C56 H02U 109.5 . . ?
H02T C56 H02U 109.5 . . ?
C55 C56 H02V 109.5 . . ?
H02T C56 H02V 109.5 . . ?
H02U C56 H02V 109.5 . . ?
C55 C57 H03E 109.5 . . ?
C55 C57 H03F 109.5 . . ?
H03E C57 H03F 109.5 . . ?
C55 C57 H03G 109.5 . . ?
H03E C57 H03G 109.5 . . ?
H03F C57 H03G 109.5 . . ?
C60 C58 C59 107.7(6) . . ?
C60 C58 C61 106.8(6) . . ?
C59 C58 C61 108.5(6) . . ?
C60 C58 P2 108.3(5) . . ?
C59 C58 P2 115.9(5) . . ?
C61 C58 P2 109.2(5) . . ?
C58 C59 H02H 109.5 . . ?
C58 C59 H02I 109.5 . . ?
H02H C59 H02I 109.5 . . ?
C58 C59 H02J 109.5 . . ?
H02H C59 H02J 109.5 . . ?
H02I C59 H02J 109.5 . . ?
C58 C60 H026 109.5 . . ?
C58 C60 H027 109.5 . . ?
H026 C60 H027 109.5 . . ?
C58 C60 H028 109.5 . . ?
H026 C60 H028 109.5 . . ?
H027 C60 H028 109.5 . . ?
C58 C61 H01D 109.5 . . ?
C58 C61 H01E 109.5 . . ?
H01D C61 H01E 109.5 . . ?
C58 C61 H01F 109.5 . . ?
H01D C61 H01F 109.5 . . ?
H01E C61 H01F 109.5 . . ?
C63 C62 C65 107.2(6) . . ?
C63 C62 C64 109.0(6) . . ?
C65 C62 C64 107.4(6) . . ?
C63 C62 P2 116.8(5) . . ?
C65 C62 P2 107.7(5) . . ?
C64 C62 P2 108.3(5) . . ?
C62 C63 H03H 109.5 . . ?
C62 C63 H03I 109.5 . . ?
H03H C63 H03I 109.5 . . ?
C62 C63 H03J 109.5 . . ?
H03H C63 H03J 109.5 . . ?
H03I C63 H03J 109.5 . . ?
C62 C65 H010 109.5 . . ?
C62 C65 H012 109.5 . . ?
H010 C65 H012 109.5 . . ?
C62 C65 H013 109.5 . . ?
H010 C65 H013 109.5 . . ?
H012 C65 H013 109.5 . . ?
C71 C66 C67 123.1(9) . . ?
C71 C66 H03D 118.5 . . ?
C67 C66 H03D 118.5 . . ?
C66 C67 C68 117.4(9) . . ?
C66 C67 H025 121.3 . . ?
C68 C67 H025 121.3 . . ?
C69 C68 C67 120.7(9) . . ?
C69 C68 H03C 119.7 . . ?
C67 C68 H03C 119.7 . . ?
C68 C69 C70 118.9(9) . . ?
C68 C69 H03B 120.6 . . ?
C70 C69 H03B 120.6 . . ?
C71 C70 C69 122.1(9) . . ?
C71 C70 H02X 118.9 . . ?
C69 C70 H02X 118.9 . . ?
C66 C71 C70 117.8(9) . . ?
C66 C71 H03K 121.1 . . ?
C70 C71 H03K 121.1 . . ?
C62 C64 H01T 109.5 . . ?
C62 C64 H01U 109.5 . . ?
H01T C64 H01U 109.5 . . ?
C62 C64 H01V 109.5 . . ?
H01T C64 H01V 109.5 . . ?
H01U C64 H01V 109.5 . . ?
C49 C51 H02M 109.5 . . ?
C49 C51 H02N 109.5 . . ?
H02M C51 H02N 109.5 . . ?
C49 C51 H02O 109.5 . . ?
H02M C51 H02O 109.5 . . ?
H02N C51 H02O 109.5 . . ?
C49 C50 H029 109.5 . . ?
C49 C50 H02A 109.5 . . ?
H029 C50 H02A 109.5 . . ?
C49 C50 H02B 109.5 . . ?
H029 C50 H02B 109.5 . . ?
H02A C50 H02B 109.5 . . ?

loop_
_geom_bond_atom_site_label_1
_geom_bond_atom_site_label_2
_geom_bond_distance
_geom_bond_site_symmetry_2
_geom_bond_publ_flag
Au1 O1 2.095(4) . ?
Au1 P1 2.2318(17) . ?
Sb1 F4 1.856(5) . ?
Sb1 F6 1.858(5) . ?
Sb1 F3 1.867(5) . ?
Sb1 F8 1.871(5) . ?
Sb1 F5 1.871(5) . ?
Sb1 F7 1.873(4) . ?
F1 C32 1.352(8) . ?
O1 C30 1.253(7) . ?
C1 C2 1.405(9) . ?
C1 C6 1.421(9) . ?
C1 P1 1.831(7) . ?
P1 C22 1.885(7) . ?
P1 C26 1.886(7) . ?
Au2 O2 2.095(4) . ?
Au2 P2 2.2291(18) . ?
O2 C30 1.249(8) . ?
F2 C36 1.346(8) . ?
C2 C3 1.378(10) . ?
C2 H2 0.9500 . ?
P2 C37 1.832(7) . ?
P2 C62 1.884(7) . ?
P2 C58 1.888(7) . ?
C3 C4 1.378(11) . ?
C3 H02W 0.9500 . ?
C6 C5 1.396(9) . ?
C6 C7 1.509(9) . ?
C5 C4 1.375(10) . ?
C5 H5 0.9500 . ?
C4 H02S 0.9500 . ?
C8 C9 1.404(10) . ?
C8 C7 1.406(9) . ?
C8 C13 1.509(9) . ?
C7 C12 1.424(9) . ?
C9 C10 1.386(10) . ?
C9 H9 0.9500 . ?
C10 C11 1.384(9) . ?
C10 C16 1.524(9) . ?
C11 C12 1.392(9) . ?
C11 H11 0.9500 . ?
C12 C19 1.517(9) . ?
C13 C15 1.528(10) . ?
C13 C14 1.540(11) . ?
C13 H13 1.0000 . ?
C14 H038 0.9800 . ?
C14 H039 0.9800 . ?
C14 H03A 0.9800 . ?
C39 C38 1.359(10) . ?
C39 C40 1.390(11) . ?
C39 H02L 0.9500 . ?
C38 C37 1.406(9) . ?
C38 H037 0.9500 . ?
C37 C42 1.413(9) . ?
C16 C18 1.507(9) . ?
C16 C17 1.528(9) . ?
C16 H16 1.0000 . ?
C17 H022 0.9800 . ?
C17 H023 0.9800 . ?
C17 H024 0.9800 . ?
C24 C22 1.530(10) . ?
C24 H01G 0.9800 . ?
C24 H01H 0.9800 . ?
C24 H01I 0.9800 . ?
C23 C22 1.516(10) . ?
C23 H02Y 0.9800 . ?
C23 H02Z 0.9800 . ?
C23 H030 0.9800 . ?
C30 C31 1.501(9) . ?
C22 C25 1.533(10) . ?
C18 H031 0.9800 . ?
C18 H032 0.9800 . ?
C18 H033 0.9800 . ?
C33 C34 1.353(11) . ?
C33 C32 1.389(9) . ?
C33 H33 0.9500 . ?
C32 C31 1.373(9) . ?
C31 C36 1.385(9) . ?
C19 C21 1.525(9) . ?
C19 C20 1.535(9) . ?
C19 H19 1.0000 . ?
C20 H01Q 0.9800 . ?
C20 H01R 0.9800 . ?
C20 H01S 0.9800 . ?
C25 H01M 0.9800 . ?
C25 H01N 0.9800 . ?
C25 H01O 0.9800 . ?
C28 C26 1.530(10) . ?
C28 H02E 0.9800 . ?
C28 H02F 0.9800 . ?
C28 H02G 0.9800 . ?
C27 C26 1.521(9) . ?
C27 H014 0.9800 . ?
C27 H016 0.9800 . ?
C27 H019 0.9800 . ?
C26 C29 1.525(9) . ?
C29 H01W 0.9800 . ?
C29 H01X 0.9800 . ?
C29 H01Y 0.9800 . ?
C15 H02P 0.9800 . ?
C15 H02Q 0.9800 . ?
C15 H02R 0.9800 . ?
C34 C35 1.381(10) . ?
C34 H02D 0.9500 . ?
C40 C41 1.365(10) . ?
C40 H02K 0.9500 . ?
C41 C42 1.402(9) . ?
C41 H01Z 0.9500 . ?
C42 C43 1.506(9) . ?
C43 C44 1.398(9) . ?
C43 C48 1.415(9) . ?
C44 C45 1.383(9) . ?
C44 C49 1.530(9) . ?
C45 C46 1.401(9) . ?
C45 H45 0.9500 . ?
C46 C47 1.383(10) . ?
C46 C52 1.527(9) . ?
C47 C48 1.392(10) . ?
C47 H47 0.9500 . ?
C48 C55 1.519(10) . ?
C49 C50 1.520(10) . ?
C49 C51 1.524(11) . ?
C49 H021 1.0000 . ?
C21 H01A 0.9800 . ?
C21 H01B 0.9800 . ?
C21 H01C 0.9800 . ?
C52 C54 1.511(10) . ?
C52 C53 1.514(10) . ?
C52 H01P 1.0000 . ?
C53 H01J 0.9800 . ?
C53 H01K 0.9800 . ?
C53 H01L 0.9800 . ?
C54 H034 0.9800 . ?
C54 H035 0.9800 . ?
C54 H036 0.9800 . ?
C36 C35 1.379(9) . ?
C35 H02C 0.9500 . ?
C55 C56 1.530(11) . ?
C55 C57 1.539(11) . ?
C55 H020 1.0000 . ?
C56 H02T 0.9800 . ?
C56 H02U 0.9800 . ?
C56 H02V 0.9800 . ?
C57 H03E 0.9800 . ?
C57 H03F 0.9800 . ?
C57 H03G 0.9800 . ?
C58 C60 1.527(10) . ?
C58 C59 1.532(10) . ?
C58 C61 1.537(10) . ?
C59 H02H 0.9800 . ?
C59 H02I 0.9800 . ?
C59 H02J 0.9800 . ?
C60 H026 0.9800 . ?
C60 H027 0.9800 . ?
C60 H028 0.9800 . ?
C61 H01D 0.9800 . ?
C61 H01E 0.9800 . ?
C61 H01F 0.9800 . ?
C62 C63 1.522(10) . ?
C62 C65 1.527(10) . ?
C62 C64 1.546(10) . ?
C63 H03H 0.9800 . ?
C63 H03I 0.9800 . ?
C63 H03J 0.9800 . ?
C65 H010 0.9800 . ?
C65 H012 0.9800 . ?
C65 H013 0.9800 . ?
C66 C71 1.356(13) . ?
C66 C67 1.375(12) . ?
C66 H03D 0.9500 . ?
C67 C68 1.396(12) . ?
C67 H025 0.9500 . ?
C68 C69 1.370(12) . ?
C68 H03C 0.9500 . ?
C69 C70 1.372(12) . ?
C69 H03B 0.9500 . ?
C70 C71 1.367(12) . ?
C70 H02X 0.9500 . ?
C71 H03K 0.9500 . ?
C64 H01T 0.9800 . ?
C64 H01U 0.9800 . ?
C64 H01V 0.9800 . ?
C51 H02M 0.9800 . ?
C51 H02N 0.9800 . ?
C51 H02O 0.9800 . ?
C50 H029 0.9800 . ?
C50 H02A 0.9800 . ?
C50 H02B 0.9800 . ?

loop_
_geom_torsion_atom_site_label_1
_geom_torsion_atom_site_label_2
_geom_torsion_atom_site_label_3
_geom_torsion_atom_site_label_4
_geom_torsion
_geom_torsion_site_symmetry_1
_geom_torsion_site_symmetry_2
_geom_torsion_site_symmetry_3
_geom_torsion_site_symmetry_4
_geom_torsion_publ_flag
C2 C1 P1 C22 -56.1(6) . . . . ?
C6 C1 P1 C22 120.6(6) . . . . ?
C2 C1 P1 C26 66.1(6) . . . . ?
C6 C1 P1 C26 -117.1(6) . . . . ?
C2 C1 P1 Au1 -175.1(5) . . . . ?
C6 C1 P1 Au1 1.7(6) . . . . ?
C6 C1 C2 C3 -3.3(10) . . . . ?
P1 C1 C2 C3 173.7(6) . . . . ?
C1 C2 C3 C4 -0.6(11) . . . . ?
C2 C1 C6 C5 4.3(9) . . . . ?
P1 C1 C6 C5 -172.4(5) . . . . ?
C2 C1 C6 C7 -175.2(6) . . . . ?
P1 C1 C6 C7 8.1(10) . . . . ?
C1 C6 C5 C4 -1.6(10) . . . . ?
C7 C6 C5 C4 177.9(7) . . . . ?
C6 C5 C4 C3 -2.4(12) . . . . ?
C2 C3 C4 C5 3.5(12) . . . . ?
C9 C8 C7 C12 4.8(10) . . . . ?
C13 C8 C7 C12 -172.1(6) . . . . ?
C9 C8 C7 C6 176.6(6) . . . . ?
C13 C8 C7 C6 -0.3(10) . . . . ?
C5 C6 C7 C8 -85.0(8) . . . . ?
C1 C6 C7 C8 94.5(8) . . . . ?
C5 C6 C7 C12 86.8(8) . . . . ?
C1 C6 C7 C12 -93.8(8) . . . . ?
C7 C8 C9 C10 -1.7(10) . . . . ?
C13 C8 C9 C10 175.3(6) . . . . ?
C8 C9 C10 C11 -1.3(10) . . . . ?
C8 C9 C10 C16 -179.0(6) . . . . ?
C9 C10 C11 C12 1.1(10) . . . . ?
C16 C10 C11 C12 178.8(6) . . . . ?
C10 C11 C12 C7 2.0(10) . . . . ?
C10 C11 C12 C19 -174.6(6) . . . . ?
C8 C7 C12 C11 -5.0(9) . . . . ?
C6 C7 C12 C11 -176.8(6) . . . . ?
C8 C7 C12 C19 171.6(6) . . . . ?
C6 C7 C12 C19 -0.2(9) . . . . ?
C9 C8 C13 C15 40.7(9) . . . . ?
C7 C8 C13 C15 -142.4(7) . . . . ?
C9 C8 C13 C14 -83.0(8) . . . . ?
C7 C8 C13 C14 93.9(8) . . . . ?
C40 C39 C38 C37 1.6(12) . . . . ?
C39 C38 C37 C42 -1.2(11) . . . . ?
C39 C38 C37 P2 -175.9(6) . . . . ?
C62 P2 C37 C38 -63.2(6) . . . . ?
C58 P2 C37 C38 57.1(6) . . . . ?
Au2 P2 C37 C38 -179.9(5) . . . . ?
C62 P2 C37 C42 122.5(6) . . . . ?
C58 P2 C37 C42 -117.2(6) . . . . ?
Au2 P2 C37 C42 5.8(6) . . . . ?
C11 C10 C16 C18 135.1(7) . . . . ?
C9 C10 C16 C18 -47.3(10) . . . . ?
C11 C10 C16 C17 -99.4(8) . . . . ?
C9 C10 C16 C17 78.2(8) . . . . ?
Au2 O2 C30 O1 -167.6(4) . . . . ?
Au2 O2 C30 C31 12.5(8) . . . . ?
Au1 O1 C30 O2 2.8(8) . . . . ?
Au1 O1 C30 C31 -177.3(4) . . . . ?
C1 P1 C22 C23 65.3(6) . . . . ?
C26 P1 C22 C23 -52.9(7) . . . . ?
Au1 P1 C22 C23 -172.9(5) . . . . ?
C1 P1 C22 C24 -57.8(6) . . . . ?
C26 P1 C22 C24 -176.0(5) . . . . ?
Au1 P1 C22 C24 63.9(6) . . . . ?
C1 P1 C22 C25 -171.9(5) . . . . ?
C26 P1 C22 C25 69.9(6) . . . . ?
Au1 P1 C22 C25 -50.1(6) . . . . ?
C34 C33 C32 F1 -179.6(7) . . . . ?
C34 C33 C32 C31 0.9(11) . . . . ?
F1 C32 C31 C36 178.2(6) . . . . ?
C33 C32 C31 C36 -2.2(10) . . . . ?
F1 C32 C31 C30 0.4(10) . . . . ?
C33 C32 C31 C30 180.0(7) . . . . ?
O2 C30 C31 C32 -71.0(9) . . . . ?
O1 C30 C31 C32 109.2(7) . . . . ?
O2 C30 C31 C36 111.3(7) . . . . ?
O1 C30 C31 C36 -68.5(8) . . . . ?
C11 C12 C19 C21 -43.2(8) . . . . ?
C7 C12 C19 C21 140.3(6) . . . . ?
C11 C12 C19 C20 80.7(7) . . . . ?
C7 C12 C19 C20 -95.8(7) . . . . ?
C1 P1 C26 C27 -55.9(6) . . . . ?
C22 P1 C26 C27 61.3(7) . . . . ?
Au1 P1 C26 C27 -178.1(5) . . . . ?
C1 P1 C26 C29 -179.1(5) . . . . ?
C22 P1 C26 C29 -61.9(6) . . . . ?
Au1 P1 C26 C29 58.8(5) . . . . ?
C1 P1 C26 C28 65.1(6) . . . . ?
C22 P1 C26 C28 -177.7(5) . . . . ?
Au1 P1 C26 C28 -57.0(5) . . . . ?
C32 C33 C34 C35 1.3(12) . . . . ?
C38 C39 C40 C41 -0.4(12) . . . . ?
C39 C40 C41 C42 -1.2(12) . . . . ?
C40 C41 C42 C37 1.5(10) . . . . ?
C40 C41 C42 C43 -176.8(7) . . . . ?
C38 C37 C42 C41 -0.3(10) . . . . ?
P2 C37 C42 C41 173.9(5) . . . . ?
C38 C37 C42 C43 177.7(6) . . . . ?
P2 C37 C42 C43 -8.1(10) . . . . ?
C41 C42 C43 C44 -81.7(8) . . . . ?
C37 C42 C43 C44 100.2(8) . . . . ?
C41 C42 C43 C48 86.9(8) . . . . ?
C37 C42 C43 C48 -91.2(9) . . . . ?
C48 C43 C44 C45 -0.1(10) . . . . ?
C42 C43 C44 C45 168.5(6) . . . . ?
C48 C43 C44 C49 -176.0(6) . . . . ?
C42 C43 C44 C49 -7.4(10) . . . . ?
C43 C44 C45 C46 0.7(10) . . . . ?
C49 C44 C45 C46 176.8(6) . . . . ?
C44 C45 C46 C47 -0.2(10) . . . . ?
C44 C45 C46 C52 -179.6(6) . . . . ?
C45 C46 C47 C48 -1.0(10) . . . . ?
C52 C46 C47 C48 178.4(6) . . . . ?
C46 C47 C48 C43 1.6(11) . . . . ?
C46 C47 C48 C55 -176.9(7) . . . . ?
C44 C43 C48 C47 -1.0(10) . . . . ?
C42 C43 C48 C47 -169.8(6) . . . . ?
C44 C43 C48 C55 177.5(6) . . . . ?
C42 C43 C48 C55 8.7(10) . . . . ?
C45 C44 C49 C50 56.4(9) . . . . ?
C43 C44 C49 C50 -127.6(7) . . . . ?
C45 C44 C49 C51 -68.6(9) . . . . ?
C43 C44 C49 C51 107.4(8) . . . . ?
C47 C46 C52 C54 -35.3(10) . . . . ?
C45 C46 C52 C54 144.0(7) . . . . ?
C47 C46 C52 C53 91.2(8) . . . . ?
C45 C46 C52 C53 -89.5(8) . . . . ?
C32 C31 C36 F2 -179.3(6) . . . . ?
C30 C31 C36 F2 -1.4(10) . . . . ?
C32 C31 C36 C35 1.5(10) . . . . ?
C30 C31 C36 C35 179.3(7) . . . . ?
F2 C36 C35 C34 -178.7(6) . . . . ?
C31 C36 C35 C34 0.6(11) . . . . ?
C33 C34 C35 C36 -2.0(12) . . . . ?
C47 C48 C55 C56 -44.3(9) . . . . ?
C43 C48 C55 C56 137.2(7) . . . . ?
C47 C48 C55 C57 79.5(9) . . . . ?
C43 C48 C55 C57 -99.0(8) . . . . ?
C37 P2 C58 C60 40.4(6) . . . . ?
C62 P2 C58 C60 158.7(5) . . . . ?
Au2 P2 C58 C60 -81.9(5) . . . . ?
C37 P2 C58 C59 -80.8(6) . . . . ?
C62 P2 C58 C59 37.5(6) . . . . ?
Au2 P2 C58 C59 156.9(5) . . . . ?
C37 P2 C58 C61 156.3(5) . . . . ?
C62 P2 C58 C61 -85.4(5) . . . . ?
Au2 P2 C58 C61 34.0(5) . . . . ?
C37 P2 C62 C63 48.6(6) . . . . ?
C58 P2 C62 C63 -68.8(6) . . . . ?
Au2 P2 C62 C63 168.4(5) . . . . ?
C37 P2 C62 C65 -72.1(5) . . . . ?
C58 P2 C62 C65 170.6(5) . . . . ?
Au2 P2 C62 C65 47.7(5) . . . . ?
C37 P2 C62 C64 172.0(5) . . . . ?
C58 P2 C62 C64 54.7(5) . . . . ?
Au2 P2 C62 C64 -68.2(5) . . . . ?
C71 C66 C67 C68 0.4(15) . . . . ?
C66 C67 C68 C69 0.3(14) . . . . ?
C67 C68 C69 C70 0.3(13) . . . . ?
C68 C69 C70 C71 -1.7(14) . . . . ?
C67 C66 C71 C70 -1.6(16) . . . . ?
C69 C70 C71 C66 2.3(15) . . . . ?
